data_2106434
loop_
_publ_author_name
'Schroeder, L.W.'
'Prince, E.'
'Dickens, B.'

_publ_section_title
;
 Hydrogen bonding in Ca (H2 P O4)2 (H2 O) as determined by neutron
 diffraction
;
_journal_name_full 'Acta Crystallographica B (24,1968-38,1982)'
_journal_page_first 9
_journal_page_last 12
_journal_volume 31
_journal_year 1975
_chemical_formula_sum 'Ca H6 O9 P2'
_chemical_name_systematic 'Ca (H2 P O4)2 (H2 O)'
_space_group_IT_number 2
_symmetry_space_group_name_Hall '-P 1'
_symmetry_space_group_name_H-M 'P -1'
_cell_angle_alpha 98.633
_cell_angle_beta 118.2
_cell_angle_gamma 83.344
_cell_formula_units_Z 2
_cell_length_a 5.6261
_cell_length_b 11.889
_cell_length_c 6.473
_cell_volume 376.752
_citation_journal_id_ASTM ACBCAR
_cod_data_source_file Schroeder_ACBCAR_1975_782.cif
_cod_data_source_block H6Ca1O9P2
_cod_original_cell_volume 376.7523
_cod_original_formula_sum 'H6 Ca1 O9 P2'
_cod_database_code 2106434

loop_
_symmetry_equiv_pos_as_xyz
x,y,z
-x,-y,-z

loop_
_atom_site_label
_atom_site_type_symbol
_atom_site_fract_x
_atom_site_fract_y
_atom_site_fract_z
_atom_site_occupancy
_atom_site_U_iso_or_equiv
O1 O-2 0.5814 0.0332 0.3406 1 0.0
O8 O-2 0.199 0.4188 0.3759 1 0.0
H6 H+1 0.0285 0.3064 0.8878 1 0.0
O3 O-2 0.9212 0.1722 0.5149 1 0.0
O4 O-2 0.5646 0.1809 0.0863 1 0.0
H1 H+1 0.1023 0.1955 0.5408 1 0.0
O9 O-2 0.0625 0.2525 -0.0031 1 0.0
P1 P+5 0.7458 0.0975 0.2769 1 0.0
O7 O-2 0.6349 0.4213 0.7571 1 0.0
H3 H+1 0.0702 0.4817 0.714 1 0.0
P2 P+5 0.3486 0.3726 0.6129 1 0.0
H4 H+1 0.6745 0.4874 0.7047 1 0.0
O2 O-2 0.9166 0.0338 0.173 1 0.0
H5 H+1 0.0855 0.3021 0.139 1 0.0
H2 H+1 0.3814 0.2051 0.0657 1 0.0
O6 O-2 0.1903 0.413 0.759 1 0.0
Ca1 Ca+2 0.7333 0.1028 0.7728 1 0.0
O5 O-2 0.3803 0.2455 0.6029 1 0.0
